data_4117520
loop_
_publ_author_name
'Itaru Osaka'
'Masafumi Shimawaki'
'Hiroki Mori'
'Iori Doi'
'Eigo Miyazaki'
'Tomoyuki Koganezawa'
'Kazuo Takimiya'

_publ_section_title
;
 Synthesis, Characterization, and Transistor and Solar Cell Applications
 of a Naphthobisthiadiazole-Based Semiconducting Polymer
;
_journal_name_full 'Journal of the American Chemical Society'
_journal_page_first 3498
_journal_page_last 3507
_journal_paper_doi 10.1021/ja210687r
_journal_volume 134
_journal_year 2012
_chemical_formula_moiety 'C16 H12 N2 S3'
_chemical_formula_sum 'C16 H12 N2 S3'
_chemical_formula_weight 328.46
_chemical_name_common dithiophene-benzothiazole
_chemical_name_systematic
; 
Me2T-BT 
;
_space_group_IT_number 61
_symmetry_cell_setting orthorhombic
_symmetry_Int_Tables_number 61
_symmetry_space_group_name_Hall '-P 2ac 2ab'
_symmetry_space_group_name_H-M 'P b c a'
_atom_sites_solution_hydrogens geom
_atom_sites_solution_primary direct
_atom_sites_solution_secondary difmap
_audit_creation_method SHELXL-97
_cell_angle_alpha 90
_cell_angle_beta 90
_cell_angle_gamma 90
_cell_formula_units_Z 8
_cell_length_a 19.562(12)
_cell_length_b 20.298(13)
_cell_length_c 7.523(5)
_cell_measurement_reflns_used 6692
_cell_measurement_temperature 293(2)
_cell_measurement_theta_max 27.4835
_cell_measurement_theta_min 3.0677
_cell_volume 2987(3)
_computing_cell_refinement 'CrystalClear (Rigaku Corp., 2000)'
_computing_data_collection 'CrystalClear (Rigaku Corp., 2000)'
_computing_data_reduction 'CrystalClear (Rigaku Corp., 2000)'
_computing_structure_refinement 'SHELXL-97 (Sheldrick, 1997)'
_computing_structure_solution 'SHELXS-97 (Sheldrick, 1990)'
_diffrn_ambient_temperature 293(2)
_diffrn_detector_area_resol_mean 14.7059
_diffrn_measured_fraction_theta_full 0.960
_diffrn_measured_fraction_theta_max 0.960
_diffrn_measurement_device_type 'Rigaku Mercury2 CCD (2x2 bin mode)'
_diffrn_measurement_method \w
_diffrn_radiation_monochromator 'Graphite Monochromator'
_diffrn_radiation_source 'Rotating Anode'
_diffrn_radiation_type MoK\a
_diffrn_radiation_wavelength 0.71070
_diffrn_reflns_av_R_equivalents 0.0731
_diffrn_reflns_av_sigmaI/netI 0.0586
_diffrn_reflns_limit_h_max 25
_diffrn_reflns_limit_h_min -18
_diffrn_reflns_limit_k_max 26
_diffrn_reflns_limit_k_min -25
_diffrn_reflns_limit_l_max 9
_diffrn_reflns_limit_l_min -7
_diffrn_reflns_number 20831
_diffrn_reflns_theta_full 27.49
_diffrn_reflns_theta_max 27.49
_diffrn_reflns_theta_min 3.07
_diffrn_standards_number 22307
_exptl_absorpt_coefficient_mu 0.489
_exptl_absorpt_correction_T_max 0.9527
_exptl_absorpt_correction_T_min 0.6956
_exptl_absorpt_correction_type multi-scan
_exptl_crystal_colour Red
_exptl_crystal_density_diffrn 1.461
_exptl_crystal_description Block
_exptl_crystal_F_000 1360
_exptl_crystal_size_max 0.80
_exptl_crystal_size_mid 0.10
_exptl_crystal_size_min 0.10
_refine_diff_density_max 0.378
_refine_diff_density_min -0.553
_refine_diff_density_rms 0.072
_refine_ls_extinction_method none
_refine_ls_goodness_of_fit_ref 0.946
_refine_ls_hydrogen_treatment noref
_refine_ls_matrix_type full
_refine_ls_number_parameters 192
_refine_ls_number_reflns 3294
_refine_ls_number_restraints 0
_refine_ls_restrained_S_all 0.946
_refine_ls_R_factor_all 0.0842
_refine_ls_R_factor_gt 0.0599
_refine_ls_shift/su_max 0.000
_refine_ls_shift/su_mean 0.000
_refine_ls_structure_factor_coef Fsqd
_refine_ls_weighting_details 'calc w=1/[\s^2^(Fo^2^)+(0.1000P)^2^+0.0000P] where P=(Fo^2^+2Fc^2^)/3'
_refine_ls_weighting_scheme calc
_refine_ls_wR_factor_gt 0.1463
_refine_ls_wR_factor_ref 0.1656
_reflns_number_gt 2186
_reflns_number_total 3294
_reflns_threshold_expression >2sigma(I)
_cod_data_source_file ja210687r_si_002_1.cif
_cod_data_source_block 2T-BTz
_cod_database_code 4117520

loop_
_symmetry_equiv_pos_as_xyz
'x, y, z'
'-x+1/2, -y, z+1/2'
'x+1/2, -y+1/2, -z'
'-x, y+1/2, -z+1/2'
'-x, -y, -z'
'x-1/2, y, -z-1/2'
'-x-1/2, y-1/2, z'
'x, -y-1/2, z-1/2'

loop_
_atom_site_label
_atom_site_type_symbol
_atom_site_fract_x
_atom_site_fract_y
_atom_site_fract_z
_atom_site_U_iso_or_equiv
_atom_site_adp_type
_atom_site_occupancy
_atom_site_symmetry_multiplicity
_atom_site_calc_flag
_atom_site_refinement_flags
S1 S 0.47638(5) 0.06754(4) 0.23241(11) 0.0691(3) Uani 1 1 d .
C1 C 0.55245(17) 0.05005(14) 0.1341(4) 0.0662(8) Uani 1 1 d .
H1 H 0.5693 0.0075 0.1202 0.079 Uiso 1 1 calc R
C2 C 0.58564(15) 0.10448(14) 0.0786(3) 0.0596(7) Uani 1 1 d .
C3 C 0.54801(15) 0.16244(13) 0.1201(3) 0.0562(6) Uani 1 1 d .
H2 H 0.5636 0.2045 0.0929 0.067 Uiso 1 1 calc R
C4 C 0.48761(14) 0.15110(13) 0.2028(3) 0.0504(6) Uani 1 1 d .
C5 C 0.43526(13) 0.19750(12) 0.2607(3) 0.0466(5) Uani 1 1 d .
C6 C 0.44355(13) 0.26667(13) 0.2496(3) 0.0449(5) Uani 1 1 d .
N1 N 0.49931(12) 0.29837(11) 0.1888(3) 0.0516(5) Uani 1 1 d .
S2 S 0.48356(4) 0.37538(4) 0.20234(9) 0.0577(2) Uani 1 1 d .
N2 N 0.40774(12) 0.37464(11) 0.2829(3) 0.0528(5) Uani 1 1 d .
C7 C 0.39075(13) 0.31115(12) 0.3042(3) 0.0456(5) Uani 1 1 d .
C8 C 0.32727(13) 0.28745(12) 0.3716(3) 0.0504(6) Uani 1 1 d .
C9 C 0.32245(14) 0.22030(13) 0.3827(3) 0.0575(7) Uani 1 1 d .
H3 H 0.2825 0.2025 0.4294 0.069 Uiso 1 1 calc R
C10 C 0.37363(15) 0.17698(14) 0.3284(3) 0.0575(6) Uani 1 1 d .
H4 H 0.3657 0.1320 0.3385 0.069 Uiso 1 1 calc R
C11 C 0.27091(13) 0.33112(14) 0.4226(3) 0.0530(6) Uani 1 1 d .
C12 C 0.26778(15) 0.39773(15) 0.4316(3) 0.0619(7) Uani 1 1 d .
H5 H 0.3049 0.4248 0.4064 0.074 Uiso 1 1 calc R
C13 C 0.20300(15) 0.42231(17) 0.4828(4) 0.0646(7) Uani 1 1 d .
C14 C 0.15836(18) 0.37338(17) 0.5128(4) 0.0716(8) Uani 1 1 d .
H6 H 0.1133 0.3803 0.5476 0.086 Uiso 1 1 calc R
S3 S 0.19295(4) 0.29718(5) 0.48033(12) 0.0773(3) Uani 1 1 d .
C15 C 0.6537(2) 0.10432(19) -0.0083(5) 0.0887(11) Uani 1 1 d .
H7 H 0.6879 0.1169 0.0766 0.133 Uiso 1 1 calc R
H8 H 0.6537 0.1350 -0.1053 0.133 Uiso 1 1 calc R
H9 H 0.6635 0.0609 -0.0523 0.133 Uiso 1 1 calc R
C16 C 0.1854(2) 0.4943(2) 0.4975(6) 0.0992(12) Uani 1 1 d .
H10 H 0.1371 0.4991 0.5152 0.149 Uiso 1 1 calc R
H11 H 0.1986 0.5165 0.3903 0.149 Uiso 1 1 calc R
H12 H 0.2094 0.5132 0.5966 0.149 Uiso 1 1 calc R

loop_
_atom_site_aniso_label
_atom_site_aniso_U_11
_atom_site_aniso_U_22
_atom_site_aniso_U_33
_atom_site_aniso_U_23
_atom_site_aniso_U_13
_atom_site_aniso_U_12
S1 0.0807(6) 0.0381(4) 0.0883(5) -0.0040(3) 0.0080(4) -0.0011(3)
C1 0.078(2) 0.0452(16) 0.0751(15) -0.0131(12) -0.0088(14) 0.0103(14)
C2 0.0641(18) 0.0501(16) 0.0647(13) -0.0082(11) -0.0059(12) 0.0098(14)
C3 0.0603(17) 0.0429(15) 0.0654(13) -0.0044(10) -0.0009(12) 0.0044(12)
C4 0.0578(17) 0.0385(14) 0.0549(12) -0.0042(9) -0.0078(10) 0.0008(11)
C5 0.0488(14) 0.0415(14) 0.0494(10) -0.0032(9) -0.0069(10) -0.0006(11)
C6 0.0467(14) 0.0426(13) 0.0453(10) -0.0023(8) -0.0034(9) -0.0003(11)
N1 0.0510(12) 0.0435(12) 0.0605(11) -0.0021(8) 0.0029(9) -0.0007(10)
S2 0.0583(5) 0.0420(4) 0.0728(4) 0.0000(3) 0.0071(3) -0.0043(3)
N2 0.0526(13) 0.0429(12) 0.0628(11) -0.0005(8) 0.0013(9) -0.0001(10)
C7 0.0495(14) 0.0400(13) 0.0474(10) -0.0017(9) -0.0028(9) 0.0015(10)
C8 0.0465(14) 0.0523(15) 0.0523(11) 0.0025(9) -0.0016(10) 0.0005(11)
C9 0.0512(16) 0.0541(17) 0.0672(14) 0.0045(11) 0.0035(12) -0.0063(12)
C10 0.0598(18) 0.0437(15) 0.0689(14) 0.0014(11) -0.0041(12) -0.0061(12)
C11 0.0477(15) 0.0575(17) 0.0537(11) 0.0016(10) 0.0000(10) 0.0014(12)
C12 0.0519(17) 0.0582(18) 0.0757(15) -0.0018(12) 0.0036(12) 0.0058(13)
C13 0.0517(17) 0.066(2) 0.0762(16) -0.0108(13) 0.0015(13) 0.0054(14)
C14 0.0565(19) 0.084(2) 0.0744(16) -0.0078(14) 0.0076(13) 0.0104(17)
S3 0.0579(5) 0.0702(6) 0.1039(6) 0.0015(4) 0.0200(4) -0.0029(4)
C15 0.077(3) 0.078(3) 0.111(2) -0.0126(18) 0.0182(18) 0.0165(19)
C16 0.073(3) 0.073(3) 0.152(3) -0.020(2) 0.012(2) 0.015(2)

loop_
_atom_type_symbol
_atom_type_description
_atom_type_scat_dispersion_real
_atom_type_scat_dispersion_imag
_atom_type_scat_source
C C 0.0033 0.0016 'International Tables Vol C Tables 4.2.6.8 and 6.1.1.4'
H H 0.0000 0.0000 'International Tables Vol C Tables 4.2.6.8 and 6.1.1.4'
N N 0.0061 0.0033 'International Tables Vol C Tables 4.2.6.8 and 6.1.1.4'
S S 0.1246 0.1234 'International Tables Vol C Tables 4.2.6.8 and 6.1.1.4'

loop_
_geom_angle_atom_site_label_1
_geom_angle_atom_site_label_2
_geom_angle_atom_site_label_3
_geom_angle
_geom_angle_publ_flag
C1 S1 C4 92.16(14) yes
C2 C1 S1 112.7(2) yes
C1 C2 C3 111.1(3) yes
C1 C2 C15 124.6(3) yes
C3 C2 C15 124.3(3) yes
C4 C3 C2 114.3(3) yes
C3 C4 C5 129.8(2) yes
C3 C4 S1 109.71(19) yes
C5 C4 S1 120.5(2) yes
C10 C5 C6 115.0(2) yes
C10 C5 C4 122.1(2) yes
C6 C5 C4 122.9(2) yes
N1 C6 C5 125.9(2) yes
N1 C6 C7 112.4(2) yes
C5 C6 C7 121.7(2) yes
C6 N1 S2 106.85(18) yes
N1 S2 N2 101.16(12) yes
C7 N2 S2 106.49(18) yes
N2 C7 C8 125.7(2) yes
N2 C7 C6 113.1(2) yes
C8 C7 C6 121.2(2) yes
C9 C8 C7 114.7(2) yes
C9 C8 C11 122.3(2) yes
C7 C8 C11 123.0(2) yes
C8 C9 C10 124.1(3) yes
C5 C10 C9 123.2(3) yes
C12 C11 C8 130.6(2) yes
C12 C11 S3 110.2(2) yes
C8 C11 S3 119.2(2) yes
C11 C12 C13 113.9(3) yes
C14 C13 C12 111.6(3) yes
C14 C13 C16 123.9(3) yes
C12 C13 C16 124.5(3) yes
C13 C14 S3 112.9(3) yes
C14 S3 C11 91.40(16) yes

loop_
_geom_bond_atom_site_label_1
_geom_bond_atom_site_label_2
_geom_bond_distance
_geom_bond_publ_flag
S1 C1 1.699(3) yes
S1 C4 1.725(3) yes
C1 C2 1.348(4) yes
C2 C3 1.422(4) yes
C2 C15 1.483(5) yes
C3 C4 1.355(4) yes
C4 C5 1.458(4) yes
C5 C10 1.374(4) yes
C5 C6 1.416(3) yes
C6 N1 1.347(3) yes
C6 C7 1.432(3) yes
N1 S2 1.596(2) yes
S2 N2 1.602(2) yes
N2 C7 1.341(3) yes
C7 C8 1.425(3) yes
C8 C9 1.369(4) yes
C8 C11 1.466(4) yes
C9 C10 1.394(4) yes
C11 C12 1.355(4) yes
C11 S3 1.729(3) yes
C12 C13 1.415(4) yes
C13 C14 1.342(5) yes
C13 C16 1.505(5) yes
C14 S3 1.706(3) yes

loop_
_geom_torsion_atom_site_label_1
_geom_torsion_atom_site_label_2
_geom_torsion_atom_site_label_3
_geom_torsion_atom_site_label_4
_geom_torsion
_geom_torsion_publ_flag
C4 S1 C1 C2 -0.6(2) yes
S1 C1 C2 C3 0.9(3) yes
S1 C1 C2 C15 178.7(2) yes
C1 C2 C3 C4 -0.9(3) yes
C15 C2 C3 C4 -178.7(3) yes
C2 C3 C4 C5 -178.2(2) yes
C2 C3 C4 S1 0.4(3) yes
C1 S1 C4 C3 0.06(19) yes
C1 S1 C4 C5 178.86(19) yes
C3 C4 C5 C10 173.8(2) yes
S1 C4 C5 C10 -4.7(3) yes
C3 C4 C5 C6 -5.4(4) yes
S1 C4 C5 C6 176.02(16) yes
C10 C5 C6 N1 179.7(2) yes
C4 C5 C6 N1 -1.0(3) yes
C10 C5 C6 C7 -0.5(3) yes
C4 C5 C6 C7 178.76(19) yes
C5 C6 N1 S2 179.74(17) yes
C7 C6 N1 S2 0.0(2) yes
C6 N1 S2 N2 -0.11(17) yes
N1 S2 N2 C7 0.21(17) yes
S2 N2 C7 C8 -179.57(18) yes
S2 N2 C7 C6 -0.2(2) yes
N1 C6 C7 N2 0.2(3) yes
C5 C6 C7 N2 -179.59(18) yes
N1 C6 C7 C8 179.54(19) yes
C5 C6 C7 C8 -0.2(3) yes
N2 C7 C8 C9 -179.3(2) yes
C6 C7 C8 C9 1.4(3) yes
N2 C7 C8 C11 1.7(4) yes
C6 C7 C8 C11 -177.6(2) yes
C7 C8 C9 C10 -2.0(4) yes
C11 C8 C9 C10 177.1(2) yes
C6 C5 C10 C9 0.1(3) yes
C4 C5 C10 C9 -179.2(2) yes
C8 C9 C10 C5 1.3(4) yes
C9 C8 C11 C12 175.2(2) yes
C7 C8 C11 C12 -5.8(4) yes
C9 C8 C11 S3 -5.8(3) yes
C7 C8 C11 S3 173.14(17) yes
C8 C11 C12 C13 178.4(2) yes
S3 C11 C12 C13 -0.6(3) yes
C11 C12 C13 C14 0.4(3) yes
C11 C12 C13 C16 -178.1(3) yes
C12 C13 C14 S3 0.0(3) yes
C16 C13 C14 S3 178.6(3) yes
C13 C14 S3 C11 -0.3(2) yes
C12 C11 S3 C14 0.5(2) yes
C8 C11 S3 C14 -178.6(2) yes

loop_
_cod_related_entry_id
_cod_related_entry_database
_cod_related_entry_code
1 ChemSpider 30660595
